data_7212209
loop_
_publ_author_name
'Takahashi, Hiroki'
'Ito, Yoshikatsu'

_publ_section_title
;
 Low-temperature-induced reversible single-crystal-to-single-crystal phase
 transition of
 3,4-dichloro-2&#x2032;,4&#x2032;,6&#x2032;-triethylbenzophenone
;
_journal_issue 5
_journal_name_full CrystEngComm
_journal_page_first 1628
_journal_paper_doi 10.1039/b922167k
_journal_volume 12
_journal_year 2010
_chemical_formula_moiety 'C19 H21 Cl O '
_chemical_formula_sum 'C19 H21 Cl O'
_chemical_formula_weight 300.83
_space_group_IT_number 14
_symmetry_cell_setting monoclinic
_symmetry_Int_Tables_number 14
_symmetry_space_group_name_Hall '-P 2ybc'
_symmetry_space_group_name_H-M 'P 1 21/c 1'
_cell_angle_alpha 90.0000
_cell_angle_beta 110.9847(9)
_cell_angle_gamma 90.0000
_cell_formula_units_Z 4
_cell_length_a 10.3663(3)
_cell_length_b 15.8579(4)
_cell_length_c 10.7014(3)
_cell_measurement_reflns_used 15669
_cell_measurement_temperature 133.1
_cell_measurement_theta_max 27.4
_cell_measurement_theta_min 3.3
_cell_volume 1642.50(8)
_computing_cell_refinement PROCESS-AUTO
_computing_data_collection PROCESS-AUTO
_computing_data_reduction CrystalStructure
_computing_publication_material 'CrystalStructure 3.8'
_computing_structure_refinement SHELXL
_computing_structure_solution SIR97
_diffrn_detector_area_resol_mean 10.00
_diffrn_measured_fraction_theta_full 0.993
_diffrn_measured_fraction_theta_max 0.993
_diffrn_measurement_device_type 'Rigaku RAXIS-RAPID'
_diffrn_measurement_method \w
_diffrn_radiation_type 'Mo K\a'
_diffrn_radiation_wavelength 0.71075
_diffrn_reflns_av_R_equivalents 0.056
_diffrn_reflns_limit_h_max 13
_diffrn_reflns_limit_h_min -13
_diffrn_reflns_limit_k_max 20
_diffrn_reflns_limit_k_min -20
_diffrn_reflns_limit_l_max 13
_diffrn_reflns_limit_l_min -13
_diffrn_reflns_number 25281
_diffrn_reflns_theta_full 27.45
_diffrn_reflns_theta_max 27.45
_exptl_absorpt_coefficient_mu 0.229
_exptl_absorpt_correction_T_max 0.934
_exptl_absorpt_correction_T_min 0.685
_exptl_absorpt_correction_type multi-scan
_exptl_absorpt_process_details
;
Higashi, T. (1995). Program for Absorption Correction.
Rigaku Corporation, Tokyo, Japan.
;
_exptl_crystal_colour colorless
_exptl_crystal_density_diffrn 1.216
_exptl_crystal_density_method 'not measured'
_exptl_crystal_description block
_exptl_crystal_F_000 640.00
_exptl_crystal_size_max 0.30
_exptl_crystal_size_mid 0.30
_exptl_crystal_size_min 0.30
_refine_diff_density_max 0.61
_refine_diff_density_min -0.64
_refine_ls_extinction_method none
_refine_ls_goodness_of_fit_ref 1.231
_refine_ls_hydrogen_treatment refall
_refine_ls_number_parameters 191
_refine_ls_number_reflns 3734
_refine_ls_R_factor_gt 0.0708
_refine_ls_shift/su_max 0.0010
_refine_ls_structure_factor_coef Fsqd
_refine_ls_weighting_details 'w = 1/[\s^2^(Fo^2^)+(0.1323P)^2^+1.0073P] where P=(Fo^2^+2Fc^2^)/3'
_refine_ls_weighting_scheme calc
_refine_ls_wR_factor_ref 0.2626
_reflns_number_gt 2523
_reflns_number_total 3734
_reflns_threshold_expression F^2^>2.0\s(F^2^)
_cod_data_source_file b922167k.txt
_cod_data_source_block '_4_140C'
_cod_original_cell_volume 1642.49(7)
_cod_original_formula_sum 'C19 H21 Cl O '
_cod_database_code 7212209

loop_
_symmetry_equiv_pos_site_id
_symmetry_equiv_pos_as_xyz
1 +X,+Y,+Z
2 -X,1/2+Y,1/2-Z
3 -X,-Y,-Z
4 +X,1/2-Y,1/2+Z

loop_
_atom_site_label
_atom_site_type_symbol
_atom_site_fract_x
_atom_site_fract_y
_atom_site_fract_z
_atom_site_U_iso_or_equiv
_atom_site_adp_type
_atom_site_occupancy
_atom_site_symmetry_multiplicity
_atom_site_calc_flag
_atom_site_refinement_flags
Cl(1) Cl 0.18919(9) 0.60734(5) 0.25214(9) 0.0458(3) Uani 1.00 1 d .
O(1) O 0.1334(2) 0.31616(15) -0.2165(2) 0.0479(6) Uani 1.00 1 d .
C(1) C 0.2307(3) 0.22511(18) -0.0305(3) 0.0331(6) Uani 1.00 1 d .
C(2) C 0.1410(3) 0.16636(19) -0.0082(3) 0.0330(6) Uani 1.00 1 d .
C(3) C 0.1945(3) 0.0891(2) 0.0495(3) 0.0355(7) Uani 1.00 1 d .
C(4) C 0.3328(3) 0.0696(2) 0.0837(3) 0.0387(7) Uani 1.00 1 d .
C(5) C 0.4199(3) 0.1295(2) 0.0614(3) 0.0428(8) Uani 1.00 1 d .
C(6) C 0.3723(3) 0.2070(2) 0.0044(3) 0.0406(7) Uani 1.00 1 d .
C(7) C 0.1765(3) 0.30896(19) -0.0946(3) 0.0341(6) Uani 1.00 1 d .
C(8) C 0.1805(3) 0.38220(18) -0.0065(3) 0.0313(6) Uani 1.00 1 d .
C(9) C 0.2040(3) 0.3714(2) 0.1291(3) 0.0332(6) Uani 1.00 1 d .
C(10) C 0.2074(3) 0.44077(19) 0.2093(3) 0.0353(6) Uani 1.00 1 d .
C(11) C 0.1867(3) 0.52018(19) 0.1520(3) 0.0336(6) Uani 1.00 1 d .
C(12) C 0.1628(3) 0.53268(19) 0.0177(3) 0.0361(7) Uani 1.00 1 d .
C(13) C 0.1578(3) 0.46330(19) -0.0616(3) 0.0348(6) Uani 1.00 1 d .
C(14) C -0.0113(3) 0.1846(2) -0.0479(3) 0.0385(7) Uani 1.00 1 d .
C(15) C -0.0927(3) 0.1603(2) -0.1921(3) 0.0483(8) Uani 1.00 1 d .
C(16) C 0.3923(4) -0.0129(2) 0.1506(3) 0.0511(9) Uani 1.00 1 d .
C(17) C 0.4462(4) -0.0067(2) 0.3021(3) 0.0553(10) Uani 1.00 1 d .
C(18) C 0.4727(4) 0.2705(2) -0.0145(5) 0.0638(12) Uani 1.00 1 d .
C(19) C 0.5317(8) 0.2517(3) -0.1110(7) 0.123(3) Uani 1.00 1 d .
H(1) H 0.1344 0.0489 0.0657 0.043 Uiso 1.00 1 c R
H(2) H 0.5154 0.1168 0.0863 0.051 Uiso 1.00 1 c R
H(3) H 0.2178 0.3164 0.1668 0.040 Uiso 1.00 1 c R
H(4) H 0.2236 0.4338 0.3019 0.042 Uiso 1.00 1 c R
H(5) H 0.1500 0.5879 -0.0192 0.043 Uiso 1.00 1 c R
H(6) H 0.1389 0.4707 -0.1546 0.042 Uiso 1.00 1 c R
H(7) H -0.0242 0.2456 -0.0359 0.046 Uiso 1.00 1 c R
H(8) H -0.0480 0.1532 0.0120 0.046 Uiso 1.00 1 c R
H(9) H -0.0965 0.2085 -0.2508 0.058 Uiso 1.00 1 c R
H(10) H -0.1868 0.1442 -0.2007 0.058 Uiso 1.00 1 c R
H(11) H -0.0474 0.1127 -0.2179 0.058 Uiso 1.00 1 c R
H(12) H 0.4687 -0.0303 0.1211 0.061 Uiso 1.00 1 c R
H(13) H 0.3199 -0.0570 0.1217 0.061 Uiso 1.00 1 c R
H(14) H 0.5438 0.0098 0.3345 0.066 Uiso 1.00 1 c R
H(15) H 0.4369 -0.0615 0.3403 0.066 Uiso 1.00 1 c R
H(16) H 0.3928 0.0357 0.3295 0.066 Uiso 1.00 1 c R
H(17) H 0.4242 0.3253 -0.0385 0.077 Uiso 1.00 1 c R
H(18) H 0.5487 0.2781 0.0727 0.077 Uiso 1.00 1 c R
H(19) H 0.6173 0.2198 -0.0690 0.147 Uiso 1.00 1 c R
H(20) H 0.5521 0.3043 -0.1484 0.147 Uiso 1.00 1 c R
H(21) H 0.4667 0.2180 -0.1828 0.147 Uiso 1.00 1 c R

loop_
_atom_site_aniso_label
_atom_site_aniso_U_11
_atom_site_aniso_U_22
_atom_site_aniso_U_33
_atom_site_aniso_U_12
_atom_site_aniso_U_13
_atom_site_aniso_U_23
Cl(1) 0.0454(5) 0.0339(4) 0.0525(5) 0.0025(3) 0.0105(4) -0.0118(3)
O(1) 0.0752(18) 0.0376(12) 0.0369(13) 0.0082(11) 0.0272(12) 0.0023(9)
C(1) 0.0414(17) 0.0245(14) 0.0353(15) 0.0008(11) 0.0160(13) -0.0028(11)
C(2) 0.0363(16) 0.0311(15) 0.0338(15) -0.0001(11) 0.0151(12) -0.0036(11)
C(3) 0.0463(18) 0.0282(14) 0.0366(16) -0.0008(12) 0.0204(14) -0.0003(11)
C(4) 0.0481(19) 0.0319(16) 0.0357(16) 0.0036(13) 0.0146(14) -0.0044(12)
C(5) 0.0381(18) 0.0342(16) 0.055(2) 0.0019(13) 0.0147(15) -0.0082(14)
C(6) 0.0428(18) 0.0297(15) 0.0501(19) -0.0001(12) 0.0178(15) -0.0077(13)
C(7) 0.0427(17) 0.0307(15) 0.0340(16) -0.0016(12) 0.0197(13) 0.0003(11)
C(8) 0.0332(15) 0.0279(14) 0.0356(16) -0.0007(11) 0.0157(12) 0.0003(11)
C(9) 0.0386(16) 0.0281(14) 0.0313(15) 0.0022(11) 0.0107(12) 0.0018(11)
C(10) 0.0371(16) 0.0331(15) 0.0367(16) 0.0022(12) 0.0143(13) 0.0003(12)
C(11) 0.0302(15) 0.0312(15) 0.0370(16) -0.0010(11) 0.0089(12) -0.0049(11)
C(12) 0.0345(16) 0.0290(14) 0.0436(17) 0.0008(11) 0.0126(13) 0.0043(12)
C(13) 0.0373(16) 0.0294(14) 0.0389(16) 0.0022(11) 0.0152(13) 0.0044(11)
C(14) 0.0381(17) 0.0359(16) 0.0424(17) 0.0006(12) 0.0156(14) -0.0024(12)
C(15) 0.0432(19) 0.048(2) 0.045(2) -0.0012(15) 0.0056(15) -0.0049(15)
C(16) 0.064(2) 0.0381(18) 0.050(2) 0.0166(16) 0.0182(17) 0.0073(15)
C(17) 0.051(2) 0.065(2) 0.053(2) 0.0251(18) 0.0231(18) 0.0216(18)
C(18) 0.055(2) 0.0363(19) 0.113(3) -0.0085(16) 0.047(2) -0.012(2)
C(19) 0.193(7) 0.056(3) 0.196(7) -0.034(3) 0.163(6) -0.017(3)

loop_
_atom_type_symbol
_atom_type_description
_atom_type_scat_dispersion_real
_atom_type_scat_dispersion_imag
_atom_type_scat_source
C C 0.003 0.002
;
International Tables for Crystallography
(1992, Vol. C, Tables 4.2.6.8 and 6.1.1.4)
;
H H 0.000 0.000
;
International Tables for Crystallography
(1992, Vol. C, Table 6.1.1.4)
;
O O 0.011 0.006
;
International Tables for Crystallography
(1992, Vol. C, Tables 4.2.6.8 and 6.1.1.4)
;
Cl Cl 0.148 0.159
;
International Tables for Crystallography
(1992, Vol. C, Tables 4.2.6.8 and 6.1.1.4)
;

loop_
_geom_angle_atom_site_label_1
_geom_angle_atom_site_label_2
_geom_angle_atom_site_label_3
_geom_angle
_geom_angle_publ_flag
C(2) C(1) C(6) 120.9(2) yes
C(2) C(1) C(7) 120.2(2) yes
C(6) C(1) C(7) 118.9(3) yes
C(1) C(2) C(3) 118.6(2) yes
C(1) C(2) C(14) 121.2(2) yes
C(3) C(2) C(14) 120.2(3) yes
C(2) C(3) C(4) 121.6(3) yes
C(3) C(4) C(5) 118.5(2) yes
C(3) C(4) C(16) 121.9(3) yes
C(5) C(4) C(16) 119.5(3) yes
C(4) C(5) C(6) 122.2(3) yes
C(1) C(6) C(5) 118.2(3) yes
C(1) C(6) C(18) 122.0(2) yes
C(5) C(6) C(18) 119.8(3) yes
O(1) C(7) C(1) 120.0(2) yes
O(1) C(7) C(8) 121.3(2) yes
C(1) C(7) C(8) 118.6(2) yes
C(7) C(8) C(9) 121.2(2) yes
C(7) C(8) C(13) 119.2(2) yes
C(9) C(8) C(13) 119.5(2) yes
C(8) C(9) C(10) 120.2(2) yes
C(9) C(10) C(11) 118.8(3) yes
Cl(1) C(11) C(10) 118.9(2) yes
Cl(1) C(11) C(12) 118.9(2) yes
C(10) C(11) C(12) 122.2(2) yes
C(11) C(12) C(13) 118.6(2) yes
C(8) C(13) C(12) 120.7(3) yes
C(2) C(14) C(15) 112.5(3) yes
C(4) C(16) C(17) 112.4(3) yes
C(6) C(18) C(19) 117.2(4) yes
C(2) C(3) H(1) 119.2 no
C(4) C(3) H(1) 119.2 no
C(4) C(5) H(2) 118.9 no
C(6) C(5) H(2) 118.9 no
C(8) C(9) H(3) 119.9 no
C(10) C(9) H(3) 119.9 no
C(9) C(10) H(4) 120.6 no
C(11) C(10) H(4) 120.6 no
C(11) C(12) H(5) 120.7 no
C(13) C(12) H(5) 120.7 no
C(8) C(13) H(6) 119.7 no
C(12) C(13) H(6) 119.7 no
C(2) C(14) H(7) 109.1 no
C(2) C(14) H(8) 109.1 no
C(15) C(14) H(7) 109.1 no
C(15) C(14) H(8) 109.1 no
H(7) C(14) H(8) 107.8 no
C(14) C(15) H(9) 109.5 no
C(14) C(15) H(10) 109.5 no
C(14) C(15) H(11) 109.5 no
H(9) C(15) H(10) 109.5 no
H(9) C(15) H(11) 109.5 no
H(10) C(15) H(11) 109.5 no
C(4) C(16) H(12) 109.1 no
C(4) C(16) H(13) 109.1 no
C(17) C(16) H(12) 109.1 no
C(17) C(16) H(13) 109.1 no
H(12) C(16) H(13) 107.9 no
C(16) C(17) H(14) 109.5 no
C(16) C(17) H(15) 109.5 no
C(16) C(17) H(16) 109.5 no
H(14) C(17) H(15) 109.5 no
H(14) C(17) H(16) 109.5 no
H(15) C(17) H(16) 109.5 no
C(6) C(18) H(17) 108.0 no
C(6) C(18) H(18) 108.0 no
C(19) C(18) H(17) 108.0 no
C(19) C(18) H(18) 108.0 no
H(17) C(18) H(18) 107.2 no
C(18) C(19) H(19) 109.5 no
C(18) C(19) H(20) 109.5 no
C(18) C(19) H(21) 109.5 no
H(19) C(19) H(20) 109.5 no
H(19) C(19) H(21) 109.5 no
H(20) C(19) H(21) 109.5 no

loop_
_geom_bond_atom_site_label_1
_geom_bond_atom_site_label_2
_geom_bond_distance
_geom_bond_publ_flag
Cl(1) C(11) 1.743(3) yes
O(1) C(7) 1.224(3) yes
C(1) C(2) 1.396(4) yes
C(1) C(6) 1.408(4) yes
C(1) C(7) 1.509(4) yes
C(2) C(3) 1.394(4) yes
C(2) C(14) 1.509(4) yes
C(3) C(4) 1.382(4) yes
C(4) C(5) 1.389(5) yes
C(4) C(16) 1.513(4) yes
C(5) C(6) 1.382(4) yes
C(6) C(18) 1.513(6) yes
C(7) C(8) 1.487(4) yes
C(8) C(9) 1.393(4) yes
C(8) C(13) 1.399(4) yes
C(9) C(10) 1.388(4) yes
C(10) C(11) 1.383(4) yes
C(11) C(12) 1.383(4) yes
C(12) C(13) 1.379(4) yes
C(14) C(15) 1.520(4) yes
C(16) C(17) 1.518(5) yes
C(18) C(19) 1.408(11) yes
C(3) H(1) 0.950 no
C(5) H(2) 0.950 no
C(9) H(3) 0.950 no
C(10) H(4) 0.950 no
C(12) H(5) 0.950 no
C(13) H(6) 0.950 no
C(14) H(7) 0.990 no
C(14) H(8) 0.990 no
C(15) H(9) 0.980 no
C(15) H(10) 0.980 no
C(15) H(11) 0.980 no
C(16) H(12) 0.990 no
C(16) H(13) 0.990 no
C(17) H(14) 0.980 no
C(17) H(15) 0.980 no
C(17) H(16) 0.980 no
C(18) H(17) 0.990 no
C(18) H(18) 0.990 no
C(19) H(19) 0.980 no
C(19) H(20) 0.980 no
C(19) H(21) 0.980 no

loop_
_geom_contact_atom_site_label_1
_geom_contact_atom_site_label_2
_geom_contact_distance
_geom_contact_site_symmetry_2
Cl(1) O(1) 3.448(3) 3_565
O(1) Cl(1) 3.448(3) 3_565
O(1) C(2) 3.162(4) 4_554
O(1) C(3) 3.172(4) 4_554
O(1) C(14) 3.319(3) 4_554
C(2) O(1) 3.162(4) 4_555
C(3) O(1) 3.172(4) 4_555
C(11) C(12) 3.523(4) 3_565
C(11) C(13) 3.359(4) 3_565
C(12) C(11) 3.523(4) 3_565
C(12) C(12) 3.419(4) 3_565
C(12) C(13) 3.520(5) 3_565
C(13) C(11) 3.359(4) 3_565
C(13) C(12) 3.520(5) 3_565
C(14) O(1) 3.319(3) 4_555
Cl(1) H(2) 2.932 2_655
Cl(1) H(6) 3.412 3_565
Cl(1) H(7) 3.300 3_565
Cl(1) H(8) 3.418 2_555
Cl(1) H(9) 3.073 3_565
Cl(1) H(14) 3.571 2_655
Cl(1) H(20) 3.539 3_665
O(1) H(1) 3.166 4_554
O(1) H(3) 2.743 4_554
O(1) H(7) 3.363 4_554
O(1) H(8) 2.881 4_554
O(1) H(16) 3.470 4_554
C(1) H(3) 3.261 4_554
C(1) H(4) 3.079 4_554
C(2) H(4) 2.939 4_554
C(3) H(4) 2.797 4_554
C(3) H(6) 3.545 4_555
C(4) H(4) 2.817 4_554
C(4) H(12) 3.558 3_655
C(4) H(20) 3.566 4_555
C(5) H(4) 2.969 4_554
C(5) H(12) 3.040 3_655
C(5) H(20) 3.095 4_555
C(5) H(21) 3.553 4_555
C(6) H(3) 3.407 4_554
C(6) H(4) 3.109 4_554
C(6) H(20) 3.515 4_555
C(6) H(21) 3.352 4_555
C(7) H(3) 3.382 4_554
C(8) H(5) 3.565 3_565
C(8) H(14) 3.448 2_655
C(8) H(16) 3.519 4_554
C(9) H(5) 3.489 3_565
C(9) H(11) 3.548 4_555
C(9) H(14) 3.328 2_655
C(9) H(21) 3.090 4_555
C(10) H(5) 3.560 3_565
C(10) H(11) 3.127 4_555
C(10) H(12) 3.227 2_655
C(10) H(14) 2.990 2_655
C(10) H(21) 3.560 4_555
C(11) H(6) 3.388 3_565
C(11) H(14) 2.751 2_655
C(12) H(11) 3.253 2_554
C(12) H(14) 2.906 2_655
C(13) H(11) 3.249 2_554
C(13) H(14) 3.261 2_655
C(13) H(16) 3.053 4_554
C(15) H(5) 3.146 2_544
C(15) H(6) 3.377 2_544
C(15) H(13) 3.174 3_555
C(16) H(2) 3.434 3_655
C(16) H(10) 3.159 3_555
C(16) H(19) 3.387 3_655
C(16) H(21) 3.531 3_655
C(17) H(6) 3.427 4_555
C(17) H(10) 3.328 3_555
C(17) H(17) 3.587 2_645
C(17) H(17) 3.393 4_555
C(17) H(20) 3.372 4_555
C(18) H(15) 3.193 2_655
C(18) H(16) 3.453 4_554
C(18) H(21) 3.577 4_555
C(19) H(3) 3.445 4_554
C(19) H(12) 3.513 3_655
C(19) H(13) 3.470 3_655
C(19) H(18) 3.484 4_554
H(1) O(1) 3.166 4_555
H(1) H(1) 3.056 3_555
H(1) H(4) 3.283 4_554
H(1) H(6) 2.993 4_555
H(1) H(8) 3.351 3_555
H(1) H(10) 3.346 3_555
H(1) H(11) 3.330 3_555
H(2) Cl(1) 2.932 2_645
H(2) C(16) 3.434 3_655
H(2) H(4) 3.530 4_554
H(2) H(12) 2.664 3_655
H(2) H(13) 3.389 3_655
H(2) H(20) 3.000 4_555
H(3) O(1) 2.743 4_555
H(3) C(1) 3.261 4_555
H(3) C(6) 3.407 4_555
H(3) C(7) 3.382 4_555
H(3) C(19) 3.445 4_555
H(3) H(11) 3.574 4_555
H(3) H(21) 2.563 4_555
H(4) C(1) 3.079 4_555
H(4) C(2) 2.939 4_555
H(4) C(3) 2.797 4_555
H(4) C(4) 2.817 4_555
H(4) C(5) 2.969 4_555
H(4) C(6) 3.109 4_555
H(4) H(1) 3.283 4_555
H(4) H(2) 3.530 4_555
H(4) H(11) 2.839 4_555
H(4) H(12) 3.049 2_655
H(4) H(14) 3.451 2_655
H(4) H(21) 3.446 4_555
H(5) C(8) 3.565 3_565
H(5) C(9) 3.489 3_565
H(5) C(10) 3.560 3_565
H(5) C(15) 3.146 2_554
H(5) H(7) 3.094 3_565
H(5) H(9) 3.007 2_554
H(5) H(10) 3.278 2_554
H(5) H(11) 2.656 2_554
H(5) H(14) 3.320 2_655
H(5) H(20) 3.422 3_665
H(6) Cl(1) 3.412 3_565
H(6) C(3) 3.545 4_554
H(6) C(11) 3.388 3_565
H(6) C(15) 3.377 2_554
H(6) C(17) 3.427 4_554
H(6) H(1) 2.993 4_554
H(6) H(10) 3.281 2_554
H(6) H(11) 2.629 2_554
H(6) H(15) 3.427 4_554
H(6) H(16) 2.700 4_554
H(7) Cl(1) 3.300 3_565
H(7) O(1) 3.363 4_555
H(7) H(5) 3.094 3_565
H(7) H(9) 3.470 4_555
H(8) Cl(1) 3.418 2_545
H(8) O(1) 2.881 4_555
H(8) H(1) 3.351 3_555
H(8) H(9) 3.524 4_555
H(8) H(13) 3.071 3_555
H(8) H(19) 3.427 1_455
H(9) Cl(1) 3.073 3_565
H(9) H(5) 3.007 2_544
H(9) H(7) 3.470 4_554
H(9) H(8) 3.524 4_554
H(9) H(18) 3.487 4_454
H(10) C(16) 3.159 3_555
H(10) C(17) 3.328 3_555
H(10) H(1) 3.346 3_555
H(10) H(5) 3.278 2_544
H(10) H(6) 3.281 2_544
H(10) H(13) 2.317 3_555
H(10) H(15) 2.810 3_555
H(10) H(16) 3.534 3_555
H(10) H(18) 3.186 4_454
H(10) H(19) 3.098 1_455
H(11) C(9) 3.548 4_554
H(11) C(10) 3.127 4_554
H(11) C(12) 3.253 2_544
H(11) C(13) 3.249 2_544
H(11) H(1) 3.330 3_555
H(11) H(3) 3.574 4_554
H(11) H(4) 2.839 4_554
H(11) H(5) 2.656 2_544
H(11) H(6) 2.629 2_544
H(11) H(13) 3.451 3_555
H(12) C(4) 3.558 3_655
H(12) C(5) 3.040 3_655
H(12) C(10) 3.227 2_645
H(12) C(19) 3.513 3_655
H(12) H(2) 2.664 3_655
H(12) H(4) 3.049 2_645
H(12) H(12) 3.046 3_655
H(12) H(19) 3.127 3_655
H(12) H(21) 3.070 3_655
H(13) C(15) 3.174 3_555
H(13) C(19) 3.470 3_655
H(13) H(2) 3.389 3_655
H(13) H(8) 3.071 3_555
H(13) H(10) 2.317 3_555
H(13) H(11) 3.451 3_555
H(13) H(19) 2.770 3_655
H(13) H(21) 3.287 3_655
H(14) Cl(1) 3.571 2_645
H(14) C(8) 3.448 2_645
H(14) C(9) 3.328 2_645
H(14) C(10) 2.990 2_645
H(14) C(11) 2.751 2_645
H(14) C(12) 2.906 2_645
H(14) C(13) 3.261 2_645
H(14) H(4) 3.451 2_645
H(14) H(5) 3.320 2_645
H(14) H(15) 3.511 3_656
H(14) H(16) 3.491 3_656
H(14) H(17) 3.595 2_645
H(14) H(17) 3.381 4_555
H(14) H(20) 2.953 4_555
H(15) C(18) 3.193 2_645
H(15) H(6) 3.427 4_555
H(15) H(10) 2.810 3_555
H(15) H(14) 3.511 3_656
H(15) H(16) 3.362 3_656
H(15) H(17) 2.758 2_645
H(15) H(18) 2.694 2_645
H(15) H(21) 3.347 3_655
H(16) O(1) 3.470 4_555
H(16) C(8) 3.519 4_555
H(16) C(13) 3.053 4_555
H(16) C(18) 3.453 4_555
H(16) H(6) 2.700 4_555
H(16) H(10) 3.534 3_555
H(16) H(14) 3.491 3_656
H(16) H(15) 3.362 3_656
H(16) H(17) 2.575 4_555
H(16) H(20) 2.990 4_555
H(17) C(17) 3.587 2_655
H(17) C(17) 3.393 4_554
H(17) H(14) 3.595 2_655
H(17) H(14) 3.381 4_554
H(17) H(15) 2.758 2_655
H(17) H(16) 2.575 4_554
H(18) C(19) 3.484 4_555
H(18) H(9) 3.487 4_655
H(18) H(10) 3.186 4_655
H(18) H(15) 2.694 2_655
H(18) H(20) 3.247 4_555
H(18) H(21) 3.028 4_555
H(19) C(16) 3.387 3_655
H(19) H(8) 3.427 1_655
H(19) H(10) 3.098 1_655
H(19) H(12) 3.127 3_655
H(19) H(13) 2.770 3_655
H(20) Cl(1) 3.539 3_665
H(20) C(4) 3.566 4_554
H(20) C(5) 3.095 4_554
H(20) C(6) 3.515 4_554
H(20) C(17) 3.372 4_554
H(20) H(2) 3.000 4_554
H(20) H(5) 3.422 3_665
H(20) H(14) 2.953 4_554
H(20) H(16) 2.990 4_554
H(20) H(18) 3.247 4_554
H(21) C(5) 3.553 4_554
H(21) C(6) 3.352 4_554
H(21) C(9) 3.090 4_554
H(21) C(10) 3.560 4_554
H(21) C(16) 3.531 3_655
H(21) C(18) 3.577 4_554
H(21) H(3) 2.563 4_554
H(21) H(4) 3.446 4_554
H(21) H(12) 3.070 3_655
H(21) H(13) 3.287 3_655
H(21) H(15) 3.347 3_655
H(21) H(18) 3.028 4_554

loop_
_geom_torsion_atom_site_label_1
_geom_torsion_atom_site_label_2
_geom_torsion_atom_site_label_3
_geom_torsion_atom_site_label_4
_geom_torsion
C(2) C(1) C(6) C(5) -0.1(3)
C(2) C(1) C(6) C(18) -177.9(3)
C(6) C(1) C(2) C(3) -0.0(4)
C(6) C(1) C(2) C(14) -178.7(3)
C(2) C(1) C(7) O(1) -88.6(4)
C(2) C(1) C(7) C(8) 93.0(3)
C(7) C(1) C(2) C(3) 179.1(2)
C(7) C(1) C(2) C(14) 0.4(4)
C(6) C(1) C(7) O(1) 90.6(4)
C(6) C(1) C(7) C(8) -87.8(4)
C(7) C(1) C(6) C(5) -179.2(3)
C(7) C(1) C(6) C(18) 2.9(5)
C(1) C(2) C(3) C(4) -0.5(4)
C(1) C(2) C(14) C(15) 87.0(3)
C(3) C(2) C(14) C(15) -91.6(3)
C(14) C(2) C(3) C(4) 178.3(3)
C(2) C(3) C(4) C(5) 1.0(5)
C(2) C(3) C(4) C(16) 177.9(3)
C(3) C(4) C(5) C(6) -1.1(5)
C(3) C(4) C(16) C(17) -91.3(4)
C(5) C(4) C(16) C(17) 85.6(4)
C(16) C(4) C(5) C(6) -178.1(3)
C(4) C(5) C(6) C(1) 0.7(5)
C(4) C(5) C(6) C(18) 178.6(3)
C(1) C(6) C(18) C(19) -112.8(4)
C(5) C(6) C(18) C(19) 69.4(5)
O(1) C(7) C(8) C(9) 167.6(3)
O(1) C(7) C(8) C(13) -11.4(5)
C(1) C(7) C(8) C(9) -14.1(4)
C(1) C(7) C(8) C(13) 166.9(3)
C(7) C(8) C(9) C(10) 179.9(2)
C(7) C(8) C(13) C(12) -179.1(3)
C(9) C(8) C(13) C(12) 2.0(5)
C(13) C(8) C(9) C(10) -1.1(4)
C(8) C(9) C(10) C(11) 0.2(3)
C(9) C(10) C(11) Cl(1) 179.4(2)
C(9) C(10) C(11) C(12) 0.0(5)
Cl(1) C(11) C(12) C(13) -178.6(2)
C(10) C(11) C(12) C(13) 0.8(5)
C(11) C(12) C(13) C(8) -1.8(5)
